data_7034361
loop_
_publ_author_name
'Beckett, Michael A.'
'Coles, Simon J.'
'Davies, R. Andrew'
'Horton, Peter N.'
'Jones, Charlotte L.'

_publ_section_title
;
 Pentaborate(1-) salts templated by substituted pyrrolidinium cations:
 synthesis, structural characterization, and modelling of solid-state
 H-bond interactions by DFT calculations.
;
_journal_issue 15
_journal_name_full 'Dalton transactions (Cambridge, England : 2003)'
_journal_page_first 7032
_journal_page_last 7040
_journal_paper_doi 10.1039/c5dt00248f
_journal_volume 44
_journal_year 2015
_chemical_absolute_configuration unk
_chemical_formula_moiety 'B5 H4 O10, C5 H12 N O, 0.5(H2 O)'
_chemical_formula_sum 'C5 H17 B5 N O11.5'
_chemical_formula_weight 329.24
_chemical_name_systematic
;
 ?
;
_space_group_crystal_system triclinic
_space_group_IT_number 1
_space_group_name_Hall 'P 1'
_space_group_name_H-M_alt 'P 1'
_symmetry_space_group_name_Hall 'P 1'
_symmetry_space_group_name_H-M 'P 1'
_atom_sites_solution_hydrogens mixed
_audit_creation_method SHELXL-2013
_audit_update_record
;
2015-01-15 deposited with the CCDC.
2015-02-17 downloaded from the CCDC.
;
_cell_angle_alpha 75.798(5)
_cell_angle_beta 69.608(4)
_cell_angle_gamma 82.611(5)
_cell_formula_units_Z 2
_cell_length_a 9.1164(5)
_cell_length_b 9.1691(5)
_cell_length_c 9.5532(7)
_cell_measurement_reflns_used 11300
_cell_measurement_temperature 100(2)
_cell_measurement_theta_max 27.5
_cell_measurement_theta_min 2.7
_cell_volume 724.81(8)
_computing_cell_refinement
;
CrystalClear-SM Expert 3.1 b27 (Rigaku, 2012)
;
_computing_data_collection
;
CrystalClear-SM Expert 3.1 b27 (Rigaku, 2012)
;
_computing_data_reduction
;
CrystalClear-SM Expert 3.1 b27 (Rigaku, 2012)
;
_computing_molecular_graphics 'ORTEP3 for Windows (Farrugia, 1997)'
_computing_publication_material 'WINGX (Farrugia, 1998)'
_computing_structure_refinement 'SHELXL-2013 (Sheldrick, 2013)'
_computing_structure_solution 'SHELXD-2013 (Sheldrick, 2013)'
_diffrn_ambient_temperature 100(2)
_diffrn_detector 'CCD plate'
_diffrn_detector_area_resol_mean 28.5714
_diffrn_detector_type 'Rigaku HG Saturn724+ (2x2 bin mode)'
_diffrn_measured_fraction_theta_full 0.995
_diffrn_measured_fraction_theta_max 0.993
_diffrn_measurement_device 'four-circle \k diffractometer'
_diffrn_measurement_device_type 'Rigaku AFC12 (Right)'
_diffrn_measurement_method 'profile data from \w-scans'
_diffrn_measurement_specimen_support 'MiTeGen MicroMesh'
_diffrn_radiation_collimation 'Confocal mirrors, VHF Varimax '
_diffrn_radiation_type MoK\a
_diffrn_radiation_wavelength 0.71075
_diffrn_reflns_av_R_equivalents 0.0239
_diffrn_reflns_av_unetI/netI 0.0255
_diffrn_reflns_Laue_measured_fraction_full 0.995
_diffrn_reflns_Laue_measured_fraction_max 0.993
_diffrn_reflns_limit_h_max 11
_diffrn_reflns_limit_h_min -11
_diffrn_reflns_limit_k_max 11
_diffrn_reflns_limit_k_min -11
_diffrn_reflns_limit_l_max 12
_diffrn_reflns_limit_l_min -12
_diffrn_reflns_number 11353
_diffrn_reflns_point_group_measured_fraction_full 0.937
_diffrn_reflns_point_group_measured_fraction_max 0.898
_diffrn_reflns_theta_full 25.242
_diffrn_reflns_theta_max 27.493
_diffrn_reflns_theta_min 2.731
_diffrn_source 'Rotating Anode'
_diffrn_source_current 55.0
_diffrn_source_power 2.475
_diffrn_source_voltage 45.0
_exptl_absorpt_coefficient_mu 0.136
_exptl_absorpt_correction_T_max 1.000
_exptl_absorpt_correction_T_min 0.814
_exptl_absorpt_correction_type multi-scan
_exptl_absorpt_process_details
;
CrystalClear-SM Expert 3.1 b27 (Rigaku, 2012)
;
_exptl_crystal_colour Colourless
_exptl_crystal_density_diffrn 1.509
_exptl_crystal_description Prism
_exptl_crystal_F_000 342
_exptl_crystal_size_max 0.140
_exptl_crystal_size_mid 0.110
_exptl_crystal_size_min 0.070
_refine_diff_density_max 0.438
_refine_diff_density_min -0.238
_refine_diff_density_rms 0.048
_refine_ls_abs_structure_details
;
 Flack x determined using 2520 quotients [(I+)-(I-)]/[(I+)+(I-)]
 (Parsons and Flack (2004), Acta Cryst. A60, s61).
;
_refine_ls_abs_structure_Flack -0.3(3)
_refine_ls_extinction_method none
_refine_ls_goodness_of_fit_ref 1.027
_refine_ls_hydrogen_treatment constr
_refine_ls_matrix_type full
_refine_ls_number_parameters 419
_refine_ls_number_reflns 5960
_refine_ls_number_restraints 3
_refine_ls_restrained_S_all 1.026
_refine_ls_R_factor_all 0.0360
_refine_ls_R_factor_gt 0.0349
_refine_ls_shift/su_max 0.000
_refine_ls_shift/su_mean 0.000
_refine_ls_structure_factor_coef Fsqd
_refine_ls_weighting_details 'w=1/[\s^2^(Fo^2^)+(0.0652P)^2^+0.1065P] where P=(Fo^2^+2Fc^2^)/3'
_refine_ls_weighting_scheme calc
_refine_ls_wR_factor_gt 0.0950
_refine_ls_wR_factor_ref 0.0960
_reflns_Friedel_coverage 0.808
_reflns_Friedel_fraction_full 0.880
_reflns_Friedel_fraction_max 0.803
_reflns_number_gt 5776
_reflns_number_total 5960
_reflns_threshold_expression 'I > 2\s(I)'
_cod_data_source_file c5dt00248f6.cif
_cod_data_source_block 4
_cod_depositor_comments
;
The following automatic conversions were performed:

'_exptl_absorpt_correction_type' value 'Multi-scan' changed to
'multi-scan' according to
/usr/data/users/saulius/crontab/automatic-downloads/rss-feeds/RSC/lib/dictionaries/cif_core.dic
dictionary named 'cif_core.dic' version 2.4.2 from 2011-04-26.

Automatic conversion script
Id: cif_fix_values 3105 2015-03-04 15:46:00Z robertas 

 Adding full bibliography for 7034358--7034361.cif.
;
_cod_original_formula_sum 'C5 H17 B5 N O11.50'
_cod_database_code 7034361
_shelx_space_group_comment
;
The symmetry employed for this shelxl refinement is uniquely defined
by the following loop, which should always be used as a source of
symmetry information in preference to the above space-group names.
They are only intended as comments.
;
_shelx_estimated_absorpt_t_min 0.981
_shelx_estimated_absorpt_t_max 0.991
_shelxl_version_number 2013-4

loop_
_space_group_symop_operation_xyz
'x, y, z'

loop_
_atom_site_label
_atom_site_type_symbol
_atom_site_fract_x
_atom_site_fract_y
_atom_site_fract_z
_atom_site_U_iso_or_equiv
_atom_site_adp_type
_atom_site_occupancy
_atom_site_site_symmetry_order
_atom_site_calc_flag
_atom_site_refinement_flags_posn
_atom_site_refinement_flags_adp
B1 B 0.5962(3) 0.5672(3) 0.5448(3) 0.0160(5) Uani 1 1 d . .
B2 B 0.3765(3) 0.5995(3) 0.4397(3) 0.0176(5) Uani 1 1 d . .
B3 B 0.3819(3) 0.3870(3) 0.6387(3) 0.0195(5) Uani 1 1 d . .
B4 B 0.8815(3) 0.6074(3) 0.4559(3) 0.0181(5) Uani 1 1 d . .
B5 B 0.7097(3) 0.7413(3) 0.6387(3) 0.0198(5) Uani 1 1 d . .
O1 O 0.51699(19) 0.64195(18) 0.43258(17) 0.0174(3) Uani 1 1 d . .
O2 O 0.3059(2) 0.4750(2) 0.54292(19) 0.0207(3) Uani 1 1 d . .
O3 O 0.52137(19) 0.42798(18) 0.63770(18) 0.0186(3) Uani 1 1 d . .
O4 O 0.76008(19) 0.53248(18) 0.46011(17) 0.0177(3) Uani 1 1 d . .
O5 O 0.8584(2) 0.7155(2) 0.53971(19) 0.0221(4) Uani 1 1 d . .
O6 O 0.58617(19) 0.66875(18) 0.64566(17) 0.0184(3) Uani 1 1 d . .
O7 O 0.2970(2) 0.68152(19) 0.34629(19) 0.0206(3) Uani 1 1 d . .
H7 H 0.3498 0.7545 0.2874 0.031 Uiso 1 1 calc R U
O8 O 0.3115(2) 0.2607(2) 0.7311(2) 0.0274(4) Uani 1 1 d . .
H8 H 0.3694 0.2119 0.7800 0.041 Uiso 1 1 calc R U
O9 O 1.0280(2) 0.5697(2) 0.3681(2) 0.0228(4) Uani 1 1 d . .
H9 H 1.0939 0.6173 0.3803 0.034 Uiso 1 1 calc R U
O10 O 0.6962(2) 0.8413(2) 0.7269(2) 0.0275(4) Uani 1 1 d . .
H10 H 0.6043 0.8433 0.7882 0.041 Uiso 1 1 calc R U
B11 B 0.3901(3) 0.9722(3) 0.0201(3) 0.0166(5) Uani 1 1 d . .
B12 B 0.6041(3) 0.9480(3) 0.1332(3) 0.0186(5) Uani 1 1 d . .
B13 B 0.5986(3) 1.1575(3) -0.0706(3) 0.0179(5) Uani 1 1 d . .
B14 B 0.1033(3) 0.9413(3) 0.1030(3) 0.0174(5) Uani 1 1 d . .
B15 B 0.2752(3) 0.7925(3) -0.0660(3) 0.0189(5) Uani 1 1 d . .
O11 O 0.46919(19) 0.90079(18) 0.13313(17) 0.0181(3) Uani 1 1 d . .
O12 O 0.6696(2) 1.07765(19) 0.03435(19) 0.0208(4) Uani 1 1 d . .
O13 O 0.46788(19) 1.10882(17) -0.07796(18) 0.0178(3) Uani 1 1 d . .
O14 O 0.22792(19) 1.00861(18) 0.10327(18) 0.0183(3) Uani 1 1 d . .
O15 O 0.1257(2) 0.8288(2) 0.0227(2) 0.0210(3) Uani 1 1 d . .
O16 O 0.40035(19) 0.86597(18) -0.07607(18) 0.0182(3) Uani 1 1 d . .
O17 O 0.6804(2) 0.8711(2) 0.2301(2) 0.0242(4) Uani 1 1 d . .
H17 H 0.6228 0.8053 0.2967 0.036 Uiso 1 1 calc R U
O18 O 0.6681(2) 1.2847(2) -0.16191(19) 0.0231(4) Uani 1 1 d . .
H18 H 0.6192 1.3247 -0.2228 0.035 Uiso 1 1 calc R U
O19 O -0.0412(2) 0.9883(2) 0.18442(19) 0.0208(3) Uani 1 1 d . .
H19 H -0.1071 0.9277 0.1931 0.031 Uiso 1 1 calc R U
O20 O 0.2923(2) 0.6795(2) -0.1412(2) 0.0243(4) Uani 1 1 d . .
H20 H 0.3847 0.6751 -0.2012 0.037 Uiso 1 1 calc R U
C21 C 0.9671(3) 0.3238(3) -0.0412(3) 0.0260(5) Uani 1 1 d . .
H21C H 0.9684 0.2461 -0.0976 0.031 Uiso 1 1 calc R U
H21D H 1.0612 0.3072 -0.0091 0.031 Uiso 1 1 calc R U
C22 C 0.9604(3) 0.4810(3) -0.1386(3) 0.0335(6) Uani 1 1 d . .
H22A H 1.0668 0.5139 -0.2032 0.040 Uiso 1 1 calc R U
H22B H 0.8969 0.4848 -0.2052 0.040 Uiso 1 1 calc R U
C23 C 0.8837(4) 0.5784(3) -0.0226(4) 0.0359(7) Uani 1 1 d . .
H23A H 0.8373 0.6732 -0.0692 0.043 Uiso 1 1 calc R U
H23B H 0.9607 0.6031 0.0189 0.043 Uiso 1 1 calc R U
C24 C 0.7575(3) 0.4823(3) 0.1020(3) 0.0260(5) Uani 1 1 d . .
H24 H 0.7452 0.5019 0.2040 0.031 Uiso 1 1 calc R U
C25 C 0.6026(3) 0.5084(3) 0.0745(3) 0.0270(5) Uani 1 1 d . .
H25A H 0.5566 0.6096 0.0892 0.032 Uiso 1 1 calc R U
H25B H 0.6169 0.5021 -0.0315 0.032 Uiso 1 1 calc R U
N21 N 0.8190(2) 0.3203(2) 0.0952(2) 0.0217(4) Uani 1 1 d . .
H21A H 0.8415 0.2700 0.1903 0.026 Uiso 1 1 calc R U
H21B H 0.7395 0.2633 0.0849 0.026 Uiso 1 1 calc R U
O21 O 0.5026(2) 0.3963(3) 0.1799(3) 0.0451(6) Uani 1 1 d . .
H21 H 0.4157 0.4076 0.1656 0.068 Uiso 1 1 calc R U
C31 C 0.2739(4) 0.1418(3) 0.4291(4) 0.0369(6) Uani 1 1 d . .
H31A H 0.2525 0.2286 0.4789 0.044 Uiso 1 1 calc R U
H31B H 0.3804 0.1477 0.3524 0.044 Uiso 1 1 calc R U
C32 C 0.2556(4) -0.0062(3) 0.5458(3) 0.0363(6) Uani 1 1 d . .
H32A H 0.2982 -0.0022 0.6269 0.044 Uiso 1 1 calc R U
H32B H 0.3097 -0.0906 0.4966 0.044 Uiso 1 1 calc R U
C33 C 0.0768(4) -0.0239(4) 0.6116(3) 0.0362(6) Uani 1 1 d . .
H33A H 0.0522 -0.1316 0.6435 0.043 Uiso 1 1 calc R U
H33B H 0.0294 0.0234 0.7010 0.043 Uiso 1 1 calc R U
C34 C 0.0155(3) 0.0570(3) 0.4797(3) 0.0300(5) Uani 1 1 d . .
H34 H -0.0198 -0.0185 0.4398 0.036 Uiso 1 1 calc R U
C35 C -0.1156(4) 0.1729(3) 0.5244(3) 0.0341(6) Uani 1 1 d . .
H35A H -0.2111 0.1221 0.5969 0.041 Uiso 1 1 calc R U
H35B H -0.0853 0.2402 0.5755 0.041 Uiso 1 1 calc R U
N31 N 0.1531(3) 0.1359(2) 0.3582(3) 0.0285(4) Uani 1 1 d . .
H31C H 0.1969 0.0806 0.2745 0.034 Uiso 1 1 calc R U
H31D H 0.1201 0.2392 0.3149 0.034 Uiso 1 1 calc R U
O31 O -0.1469(2) 0.2595(2) 0.3900(2) 0.0286(4) Uani 1 1 d . .
H31 H -0.1779 0.3474 0.4018 0.043 Uiso 1 1 calc R U
O41 O 0.2112(2) 0.4351(2) 0.1336(2) 0.0293(4) Uani 1 1 d G .
H41A H 0.1384 0.4845 0.1933 0.044 Uiso 1 1 d G U
H41B H 0.2376 0.4882 0.0403 0.044 Uiso 1 1 d G U

loop_
_atom_site_aniso_label
_atom_site_aniso_U_11
_atom_site_aniso_U_22
_atom_site_aniso_U_33
_atom_site_aniso_U_23
_atom_site_aniso_U_13
_atom_site_aniso_U_12
B1 0.0134(12) 0.0181(12) 0.0173(11) -0.0042(9) -0.0061(10) -0.0009(9)
B2 0.0150(12) 0.0198(12) 0.0174(11) -0.0025(9) -0.0050(10) -0.0024(9)
B3 0.0143(12) 0.0215(13) 0.0215(12) -0.0007(9) -0.0063(10) -0.0034(10)
B4 0.0172(13) 0.0209(12) 0.0166(11) -0.0031(9) -0.0063(10) -0.0021(9)
B5 0.0182(13) 0.0238(13) 0.0193(12) -0.0067(10) -0.0066(10) -0.0024(10)
O1 0.0158(8) 0.0190(8) 0.0175(7) -0.0007(6) -0.0070(6) -0.0035(6)
O2 0.0169(8) 0.0214(8) 0.0225(8) 0.0031(6) -0.0086(7) -0.0056(6)
O3 0.0170(8) 0.0197(8) 0.0192(7) -0.0002(6) -0.0080(6) -0.0036(6)
O4 0.0141(8) 0.0204(8) 0.0198(8) -0.0059(6) -0.0055(6) -0.0021(6)
O5 0.0148(8) 0.0270(9) 0.0262(9) -0.0106(7) -0.0043(7) -0.0050(7)
O6 0.0144(8) 0.0220(8) 0.0187(8) -0.0061(6) -0.0042(6) -0.0011(6)
O7 0.0162(8) 0.0219(8) 0.0228(8) 0.0030(6) -0.0090(7) -0.0054(6)
O8 0.0232(9) 0.0259(9) 0.0319(10) 0.0096(7) -0.0154(8) -0.0095(7)
O9 0.0144(8) 0.0295(9) 0.0269(9) -0.0114(7) -0.0057(7) -0.0027(7)
O10 0.0176(9) 0.0351(10) 0.0329(10) -0.0193(8) -0.0028(7) -0.0048(7)
B11 0.0153(12) 0.0173(12) 0.0178(11) -0.0020(9) -0.0067(10) -0.0032(9)
B12 0.0163(13) 0.0202(13) 0.0192(12) -0.0021(10) -0.0061(10) -0.0043(10)
B13 0.0197(13) 0.0184(12) 0.0172(11) -0.0033(9) -0.0077(10) -0.0025(10)
B14 0.0145(12) 0.0189(12) 0.0193(11) -0.0028(9) -0.0067(10) -0.0024(9)
B15 0.0190(13) 0.0195(12) 0.0189(12) -0.0030(9) -0.0068(10) -0.0033(10)
O11 0.0160(8) 0.0193(8) 0.0197(8) 0.0008(6) -0.0086(6) -0.0050(6)
O12 0.0183(8) 0.0220(9) 0.0233(8) 0.0020(6) -0.0106(7) -0.0074(6)
O13 0.0167(8) 0.0182(8) 0.0192(7) -0.0004(6) -0.0083(6) -0.0037(6)
O14 0.0155(8) 0.0207(8) 0.0210(8) -0.0063(6) -0.0072(6) -0.0025(6)
O15 0.0163(8) 0.0243(8) 0.0242(8) -0.0101(6) -0.0044(7) -0.0038(6)
O16 0.0151(8) 0.0199(8) 0.0203(8) -0.0061(6) -0.0048(6) -0.0032(6)
O17 0.0194(9) 0.0254(9) 0.0268(9) 0.0073(7) -0.0126(7) -0.0092(7)
O18 0.0227(9) 0.0234(9) 0.0247(9) 0.0024(6) -0.0126(7) -0.0076(7)
O19 0.0143(8) 0.0243(8) 0.0249(8) -0.0081(6) -0.0054(7) -0.0029(6)
O20 0.0195(9) 0.0266(9) 0.0279(9) -0.0127(7) -0.0029(7) -0.0051(7)
C21 0.0204(12) 0.0259(12) 0.0304(12) -0.0068(9) -0.0063(10) -0.0008(9)
C22 0.0220(13) 0.0287(13) 0.0392(14) 0.0017(10) -0.0024(11) -0.0031(10)
C23 0.0293(15) 0.0241(14) 0.0600(19) -0.0114(12) -0.0196(14) -0.0027(11)
C24 0.0309(13) 0.0234(12) 0.0287(12) -0.0121(9) -0.0145(10) 0.0068(10)
C25 0.0189(12) 0.0311(13) 0.0259(12) -0.0029(9) -0.0038(9) 0.0005(9)
N21 0.0186(9) 0.0237(10) 0.0245(9) -0.0087(7) -0.0073(8) 0.0002(7)
O21 0.0208(10) 0.0445(12) 0.0472(12) 0.0158(9) -0.0007(9) -0.0012(8)
C31 0.0442(17) 0.0332(15) 0.0403(15) -0.0043(11) -0.0226(13) -0.0082(12)
C32 0.0426(16) 0.0319(14) 0.0409(15) -0.0078(11) -0.0222(13) -0.0014(12)
C33 0.0416(17) 0.0351(15) 0.0337(15) -0.0011(11) -0.0186(13) -0.0027(12)
C34 0.0341(14) 0.0275(13) 0.0289(12) -0.0057(9) -0.0105(11) -0.0032(11)
C35 0.0400(16) 0.0326(14) 0.0274(12) -0.0066(10) -0.0090(11) 0.0005(11)
N31 0.0323(12) 0.0274(11) 0.0305(10) -0.0116(8) -0.0131(9) 0.0010(9)
O31 0.0347(10) 0.0235(9) 0.0285(9) -0.0079(7) -0.0123(8) 0.0054(7)
O41 0.0276(10) 0.0258(9) 0.0321(9) -0.0087(7) -0.0060(8) 0.0006(7)

loop_
_atom_type_symbol
_atom_type_description
_atom_type_scat_dispersion_real
_atom_type_scat_dispersion_imag
_atom_type_scat_source
C C 0.0033 0.0016 'International Tables Vol C Tables 4.2.6.8 and 6.1.1.4'
H H 0.0000 0.0000 'International Tables Vol C Tables 4.2.6.8 and 6.1.1.4'
B B 0.0013 0.0007 'International Tables Vol C Tables 4.2.6.8 and 6.1.1.4'
N N 0.0061 0.0033 'International Tables Vol C Tables 4.2.6.8 and 6.1.1.4'
O O 0.0106 0.0060 'International Tables Vol C Tables 4.2.6.8 and 6.1.1.4'

loop_
_geom_angle_atom_site_label_1
_geom_angle_atom_site_label_2
_geom_angle_atom_site_label_3
_geom_angle
O3 B1 O4 109.36(18)
O3 B1 O6 108.86(18)
O4 B1 O6 110.72(18)
O3 B1 O1 110.57(18)
O4 B1 O1 108.14(18)
O6 B1 O1 109.18(18)
O1 B2 O7 121.3(2)
O1 B2 O2 121.9(2)
O7 B2 O2 116.8(2)
O8 B3 O3 122.8(2)
O8 B3 O2 116.6(2)
O3 B3 O2 120.6(2)
O9 B4 O4 117.8(2)
O9 B4 O5 120.7(2)
O4 B4 O5 121.5(2)
O6 B5 O10 122.7(2)
O6 B5 O5 120.8(2)
O10 B5 O5 116.5(2)
B2 O1 B1 122.56(19)
B2 O2 B3 119.2(2)
B3 O3 B1 124.02(18)
B4 O4 B1 123.07(18)
B4 O5 B5 119.1(2)
B5 O6 B1 123.59(19)
B2 O7 H7 109.5
B3 O8 H8 109.5
B4 O9 H9 109.5
B5 O10 H10 109.5
O14 B11 O13 110.27(19)
O14 B11 O16 111.13(19)
O13 B11 O16 108.53(18)
O14 B11 O11 108.08(18)
O13 B11 O11 110.29(18)
O16 B11 O11 108.53(18)
O11 B12 O17 122.0(2)
O11 B12 O12 121.1(2)
O17 B12 O12 116.9(2)
O18 B13 O13 123.4(2)
O18 B13 O12 115.7(2)
O13 B13 O12 121.0(2)
O19 B14 O14 117.3(2)
O19 B14 O15 122.0(2)
O14 B14 O15 120.6(2)
O16 B15 O20 121.6(2)
O16 B15 O15 121.0(2)
O20 B15 O15 117.4(2)
B12 O11 B11 123.89(18)
B12 O12 B13 119.1(2)
B13 O13 B11 124.37(18)
B14 O14 B11 124.00(18)
B15 O15 B14 119.3(2)
B15 O16 B11 123.12(19)
B12 O17 H17 109.5
B13 O18 H18 109.5
B14 O19 H19 109.5
B15 O20 H20 109.5
N21 C21 C22 103.81(19)
N21 C21 H21C 111.0
C22 C21 H21C 111.0
N21 C21 H21D 111.0
C22 C21 H21D 111.0
H21C C21 H21D 109.0
C23 C22 C21 103.9(2)
C23 C22 H22A 111.0
C21 C22 H22A 111.0
C23 C22 H22B 111.0
C21 C22 H22B 111.0
H22A C22 H22B 109.0
C22 C23 C24 104.3(2)
C22 C23 H23A 110.9
C24 C23 H23A 110.9
C22 C23 H23B 110.9
C24 C23 H23B 110.9
H23A C23 H23B 108.9
C25 C24 C23 112.5(2)
C25 C24 N21 109.6(2)
C23 C24 N21 104.5(2)
C25 C24 H24 110.0
C23 C24 H24 110.0
N21 C24 H24 110.0
O21 C25 C24 107.8(2)
O21 C25 H25A 110.2
C24 C25 H25A 110.2
O21 C25 H25B 110.2
C24 C25 H25B 110.2
H25A C25 H25B 108.5
C21 N21 C24 108.37(19)
C21 N21 H21A 110.0
C24 N21 H21A 110.0
C21 N21 H21B 110.0
C24 N21 H21B 110.0
H21A N21 H21B 108.4
C25 O21 H21 109.5
N31 C31 C32 102.3(2)
N31 C31 H31A 111.3
C32 C31 H31A 111.3
N31 C31 H31B 111.3
C32 C31 H31B 111.3
H31A C31 H31B 109.2
C31 C32 C33 103.8(2)
C31 C32 H32A 111.0
C33 C32 H32A 111.0
C31 C32 H32B 111.0
C33 C32 H32B 111.0
H32A C32 H32B 109.0
C34 C33 C32 104.9(2)
C34 C33 H33A 110.8
C32 C33 H33A 110.8
C34 C33 H33B 110.8
C32 C33 H33B 110.8
H33A C33 H33B 108.8
N31 C34 C35 108.6(2)
N31 C34 C33 105.2(2)
C35 C34 C33 113.2(2)
N31 C34 H34 109.9
C35 C34 H34 109.9
C33 C34 H34 109.9
O31 C35 C34 109.3(2)
O31 C35 H35A 109.8
C34 C35 H35A 109.8
O31 C35 H35B 109.8
C34 C35 H35B 109.8
H35A C35 H35B 108.3
C31 N31 C34 108.3(2)
C31 N31 H31C 110.0
C34 N31 H31C 110.0
C31 N31 H31D 110.0
C34 N31 H31D 110.0
H31C N31 H31D 108.4
C35 O31 H31 109.5
H41A O41 H41B 109.5

loop_
_geom_bond_atom_site_label_1
_geom_bond_atom_site_label_2
_geom_bond_distance
B1 O3 1.459(3)
B1 O4 1.466(3)
B1 O6 1.470(3)
B1 O1 1.480(3)
B2 O1 1.361(3)
B2 O7 1.366(3)
B2 O2 1.373(3)
B3 O8 1.352(3)
B3 O3 1.368(3)
B3 O2 1.380(3)
B4 O9 1.360(3)
B4 O4 1.360(3)
B4 O5 1.374(3)
B5 O6 1.354(3)
B5 O10 1.358(3)
B5 O5 1.386(3)
O7 H7 0.8400
O8 H8 0.8400
O9 H9 0.8400
O10 H10 0.8400
B11 O14 1.453(3)
B11 O13 1.462(3)
B11 O16 1.469(3)
B11 O11 1.480(3)
B12 O11 1.355(3)
B12 O17 1.357(3)
B12 O12 1.379(3)
B13 O18 1.352(3)
B13 O13 1.355(3)
B13 O12 1.389(3)
B14 O19 1.353(3)
B14 O14 1.362(3)
B14 O15 1.386(3)
B15 O16 1.362(3)
B15 O20 1.364(3)
B15 O15 1.380(3)
O17 H17 0.8400
O18 H18 0.8400
O19 H19 0.8400
O20 H20 0.8400
C21 N21 1.512(3)
C21 C22 1.519(4)
C21 H21C 0.9900
C21 H21D 0.9900
C22 C23 1.516(4)
C22 H22A 0.9900
C22 H22B 0.9900
C23 C24 1.519(4)
C23 H23A 0.9900
C23 H23B 0.9900
C24 C25 1.504(3)
C24 N21 1.527(3)
C24 H24 1.0000
C25 O21 1.412(3)
C25 H25A 0.9900
C25 H25B 0.9900
N21 H21A 0.9900
N21 H21B 0.9900
O21 H21 0.8400
C31 N31 1.492(3)
C31 C32 1.516(4)
C31 H31A 0.9900
C31 H31B 0.9900
C32 C33 1.544(5)
C32 H32A 0.9900
C32 H32B 0.9900
C33 C34 1.542(4)
C33 H33A 0.9900
C33 H33B 0.9900
C34 N31 1.500(4)
C34 C35 1.510(4)
C34 H34 1.0000
C35 O31 1.434(3)
C35 H35A 0.9900
C35 H35B 0.9900
N31 H31C 0.9900
N31 H31D 0.9900
O31 H31 0.8400
O41 H41A 0.8703
O41 H41B 0.8700

loop_
_geom_hbond_atom_site_label_D
_geom_hbond_atom_site_label_H
_geom_hbond_atom_site_label_A
_geom_hbond_distance_DH
_geom_hbond_distance_HA
_geom_hbond_distance_DA
_geom_hbond_angle_DHA
_geom_hbond_site_symmetry_A
O7 H7 O11 0.84 1.86 2.688(2) 171.1 .
O8 H8 O13 0.84 1.88 2.712(2) 169.2 1_546
O9 H9 O7 0.84 1.91 2.701(2) 156.4 1_655
O10 H10 O16 0.84 1.88 2.717(2) 175.0 1_556
O17 H17 O1 0.84 1.84 2.680(2) 172.2 .
O18 H18 O3 0.84 1.86 2.698(2) 175.0 1_564
O19 H19 O17 0.84 1.96 2.736(2) 153.4 1_455
O20 H20 O6 0.84 1.91 2.750(2) 174.1 1_554
N21 H21A O31 0.99 1.93 2.853(3) 154.7 1_655
N21 H21B O12 0.99 2.11 3.018(3) 152.3 1_545
O21 H21 O41 0.84 1.97 2.807(3) 179.5 .
N31 H31C O14 0.99 1.83 2.791(3) 162.7 1_545
N31 H31D O41 0.99 2.18 3.018(3) 140.8 .
O31 H31 O4 0.84 1.87 2.704(2) 170.0 1_455
O41 H41A O9 0.87 1.92 2.748(2) 159.0 1_455
O41 H41B O20 0.87 2.11 2.940(3) 158.8 .

loop_
_geom_torsion_atom_site_label_1
_geom_torsion_atom_site_label_2
_geom_torsion_atom_site_label_3
_geom_torsion_atom_site_label_4
_geom_torsion
O7 B2 O1 B1 172.0(2)
O2 B2 O1 B1 -6.4(3)
O3 B1 O1 B2 12.1(3)
O4 B1 O1 B2 131.8(2)
O6 B1 O1 B2 -107.7(2)
O1 B2 O2 B3 -2.4(3)
O7 B2 O2 B3 179.1(2)
O8 B3 O2 B2 -176.0(2)
O3 B3 O2 B2 4.0(3)
O8 B3 O3 B1 -176.8(2)
O2 B3 O3 B1 3.2(3)
O4 B1 O3 B3 -129.5(2)
O6 B1 O3 B3 109.4(2)
O1 B1 O3 B3 -10.6(3)
O9 B4 O4 B1 -177.1(2)
O5 B4 O4 B1 4.1(3)
O3 B1 O4 B4 -131.3(2)
O6 B1 O4 B4 -11.4(3)
O1 B1 O4 B4 108.2(2)
O9 B4 O5 B5 -174.2(2)
O4 B4 O5 B5 4.6(3)
O6 B5 O5 B4 -4.5(3)
O10 B5 O5 B4 175.2(2)
O10 B5 O6 B1 176.1(2)
O5 B5 O6 B1 -4.2(3)
O3 B1 O6 B5 131.7(2)
O4 B1 O6 B5 11.5(3)
O1 B1 O6 B5 -107.5(2)
O17 B12 O11 B11 -173.8(2)
O12 B12 O11 B11 6.4(3)
O14 B11 O11 B12 -127.1(2)
O13 B11 O11 B12 -6.5(3)
O16 B11 O11 B12 112.3(2)
O11 B12 O12 B13 -2.4(3)
O17 B12 O12 B13 177.8(2)
O18 B13 O12 B12 178.9(2)
O13 B13 O12 B12 -0.8(3)
O18 B13 O13 B11 -179.6(2)
O12 B13 O13 B11 0.1(3)
O14 B11 O13 B13 122.5(2)
O16 B11 O13 B13 -115.6(2)
O11 B11 O13 B13 3.2(3)
O19 B14 O14 B11 -179.2(2)
O15 B14 O14 B11 1.2(3)
O13 B11 O14 B14 126.4(2)
O16 B11 O14 B14 6.0(3)
O11 B11 O14 B14 -113.0(2)
O16 B15 O15 B14 -0.3(3)
O20 B15 O15 B14 179.0(2)
O19 B14 O15 B15 175.9(2)
O14 B14 O15 B15 -4.5(3)
O20 B15 O16 B11 -170.8(2)
O15 B15 O16 B11 8.5(3)
O14 B11 O16 B15 -10.8(3)
O13 B11 O16 B15 -132.2(2)
O11 B11 O16 B15 107.9(2)
N21 C21 C22 C23 34.7(3)
C21 C22 C23 C24 -39.3(3)
C22 C23 C24 C25 -91.0(3)
C22 C23 C24 N21 27.8(3)
C23 C24 C25 O21 169.8(2)
N21 C24 C25 O21 54.0(3)
C22 C21 N21 C24 -17.5(2)
C25 C24 N21 C21 114.4(2)
C23 C24 N21 C21 -6.3(2)
N31 C31 C32 C33 -39.3(3)
C31 C32 C33 C34 29.9(3)
C32 C33 C34 N31 -8.8(3)
C32 C33 C34 C35 -127.2(3)
N31 C34 C35 O31 53.9(3)
C33 C34 C35 O31 170.3(2)
C32 C31 N31 C34 34.9(3)
C35 C34 N31 C31 105.4(2)
C33 C34 N31 C31 -16.1(3)
